data_2216066
loop_
_publ_author_name
'Augustine, T.'
'Ramkumar, V.'
'Arul Antony, S.'
'Charles. C. Kanakam'

_publ_section_title 6''-Methoxy-1'-methyl-4'-phenylacenaphthene-1-spiro-2'-pyrrolidine-3'-spiro-3''-chroman-2,4''-dione
_journal_coeditor_code NC2063
_journal_issue 11
_journal_name_full 'Acta Crystallographica Section E'
_journal_page_first o4412
_journal_page_last o4412
_journal_paper_doi 10.1107/S1600536807051264
_journal_volume 63
_journal_year 2007
_chemical_formula_iupac 'C31 H25 N O4'
_chemical_formula_moiety 'C31 H25 N O4'
_chemical_formula_sum 'C31 H25 N O4'
_chemical_formula_weight 475.52
_chemical_name_systematic
;
6''-Methoxy-1'-methyl-4'-phenylacenaphthene-1-spiro-2'-pyrrolidine-3'-
spiro-3''-chroman-2,4''-dione
;
_space_group_IT_number 2
_symmetry_cell_setting triclinic
_symmetry_space_group_name_Hall '-P 1'
_symmetry_space_group_name_H-M 'P -1'
_atom_sites_solution_hydrogens geom
_atom_sites_solution_primary direct
_atom_sites_solution_secondary difmap
_audit_creation_method SHELXL-97
_cell_angle_alpha 79.969(4)
_cell_angle_beta 88.820(4)
_cell_angle_gamma 86.311(4)
_cell_formula_units_Z 2
_cell_length_a 8.3233(6)
_cell_length_b 9.2393(7)
_cell_length_c 15.9107(12)
_cell_measurement_reflns_used 6077
_cell_measurement_temperature 297(2)
_cell_measurement_theta_max 27.70
_cell_measurement_theta_min 2.45
_cell_volume 1202.30(16)
_computing_cell_refinement 'APEX2 (Bruker, 2004)'
_computing_data_collection 'APEX2 (Bruker, 2004)'
_computing_data_reduction 'SAINT-Plus (Bruker, 2004)'
_computing_molecular_graphics 'ORTEP-3 (Farrugia, 1997)'
_computing_publication_material 'SHELXL97 (Sheldrick, 1997)'
_computing_structure_refinement 'SHELXL97 (Sheldrick, 1997)'
_computing_structure_solution 'SHELXS97 (Sheldrick, 1997)'
_diffrn_ambient_temperature 297(2)
_diffrn_measured_fraction_theta_full 0.986
_diffrn_measured_fraction_theta_max 0.961
_diffrn_measurement_device_type 'Bruker APEXII CCD area-detector'
_diffrn_measurement_method '\f and \w'
_diffrn_radiation_monochromator graphite
_diffrn_radiation_source 'fine-focus sealed tube'
_diffrn_radiation_type MoK\a
_diffrn_radiation_wavelength 0.71073
_diffrn_reflns_av_R_equivalents 0.0376
_diffrn_reflns_av_sigmaI/netI 0.0439
_diffrn_reflns_limit_h_max 11
_diffrn_reflns_limit_h_min -10
_diffrn_reflns_limit_k_max 12
_diffrn_reflns_limit_k_min -9
_diffrn_reflns_limit_l_max 20
_diffrn_reflns_limit_l_min -20
_diffrn_reflns_number 14955
_diffrn_reflns_theta_full 25.00
_diffrn_reflns_theta_max 28.36
_diffrn_reflns_theta_min 1.30
_diffrn_standards_decay_% 0
_diffrn_standards_interval_time 0
_diffrn_standards_number 0
_exptl_absorpt_coefficient_mu 0.087
_exptl_absorpt_correction_T_max 0.9829
_exptl_absorpt_correction_T_min 0.9686
_exptl_absorpt_correction_type multi-scan
_exptl_absorpt_process_details '(Blessing, 1995)'
_exptl_crystal_colour Colourless
_exptl_crystal_density_diffrn 1.314
_exptl_crystal_density_method 'not measured'
_exptl_crystal_description Cubic
_exptl_crystal_F_000 500
_exptl_crystal_size_max 0.25
_exptl_crystal_size_mid 0.22
_exptl_crystal_size_min 0.20
_refine_diff_density_max 0.275
_refine_diff_density_min -0.277
_refine_ls_extinction_method none
_refine_ls_goodness_of_fit_ref 1.031
_refine_ls_hydrogen_treatment constr
_refine_ls_matrix_type full
_refine_ls_number_parameters 327
_refine_ls_number_reflns 5771
_refine_ls_number_restraints 0
_refine_ls_restrained_S_all 1.031
_refine_ls_R_factor_all 0.0869
_refine_ls_R_factor_gt 0.0551
_refine_ls_shift/su_max 0.000
_refine_ls_shift/su_mean 0.000
_refine_ls_structure_factor_coef Fsqd
_refine_ls_weighting_details 'calc w=1/[\s^2^(Fo^2^)+(0.0754P)^2^+0.2718P] where P=(Fo^2^+2Fc^2^)/3'
_refine_ls_weighting_scheme calc
_refine_ls_wR_factor_gt 0.1335
_refine_ls_wR_factor_ref 0.1601
_reflns_number_gt 3881
_reflns_number_total 5771
_reflns_threshold_expression I>2\s(I)
_cod_data_source_file nc2063.cif
_cod_data_source_block I
_cod_depositor_comments
;
The following automatic conversions were performed:
'_symmetry_cell_setting' value 'Triclinic' changed to 'triclinic'
according to '/home/saulius/struct/CIF-dictionaries/cif_core.dic'
dictionary named 'cif_core.dic' version 2.4.1 from 2010-06-29.

Automatic conversion script
Id: cif_fix_enum 1527 2010-12-29 10:47:43Z saulius 

The following automatic conversions were performed:

'_symmetry_cell_setting' value 'Triclinic' changed to 'triclinic'
according to /home/saulius/struct/CIF-dictionaries/cif_core.dic
dictionary named 'cif_core.dic' version 2.4.1 from 2010-06-29.

Automatic conversion script
Id: cif_fix_values 1715 2011-07-08 13:25:40Z adriana 
;
_cod_database_code 2216066
_cod_database_fobs_code 2216066

loop_
_symmetry_equiv_pos_as_xyz
'x, y, z'
'-x, -y, -z'

loop_
_atom_site_type_symbol
_atom_site_label
_atom_site_fract_x
_atom_site_fract_y
_atom_site_fract_z
_atom_site_U_iso_or_equiv
_atom_site_adp_type
_atom_site_calc_flag
_atom_site_refinement_flags
_atom_site_occupancy
C C1 0.57850(18) 0.03937(18) 0.27098(11) 0.0360(4) Uani d . 1
C C2 0.40922(18) -0.00749(17) 0.31375(10) 0.0346(3) Uani d . 1
C C3 0.45746(19) -0.09347(19) 0.40289(11) 0.0408(4) Uani d . 1
H H3 0.4611 -0.0200 0.4403 0.049 Uiso calc R 1
C C4 0.6312(2) -0.1479(2) 0.38993(12) 0.0462(4) Uani d . 1
H H4A 0.6873 -0.1749 0.4438 0.055 Uiso calc R 1
H H4B 0.6376 -0.2312 0.3601 0.055 Uiso calc R 1
C C5 0.61230(19) -0.0249(2) 0.18623(12) 0.0421(4) Uani d . 1
C C6 0.6259(2) 0.0998(2) 0.11601(11) 0.0432(4) Uani d . 1
C C7 0.6504(2) 0.1087(3) 0.02958(13) 0.0577(5) Uani d . 1
H H7 0.6568 0.0244 0.0048 0.069 Uiso calc R 1
C C8 0.6655(3) 0.2480(3) -0.02011(14) 0.0674(6) Uani d . 1
H H8 0.6792 0.2555 -0.0788 0.081 Uiso calc R 1
C C9 0.6607(3) 0.3738(3) 0.01491(14) 0.0644(6) Uani d . 1
H H9 0.6743 0.4639 -0.0201 0.077 Uiso calc R 1
C C10 0.6304(2) 0.4866(2) 0.14943(14) 0.0565(5) Uani d . 1
H H10 0.6401 0.5823 0.1205 0.068 Uiso calc R 1
C C11 0.6114(2) 0.4608(2) 0.23585(15) 0.0557(5) Uani d . 1
H H11 0.6100 0.5400 0.2648 0.067 Uiso calc R 1
C C12 0.5937(2) 0.31861(19) 0.28313(12) 0.0444(4) Uani d . 1
H H12 0.5827 0.3043 0.3422 0.053 Uiso calc R 1
C C13 0.59326(18) 0.20230(18) 0.24059(11) 0.0364(4) Uani d . 1
C C14 0.61716(19) 0.22864(19) 0.15170(11) 0.0395(4) Uani d . 1
C C15 0.6353(2) 0.3685(2) 0.10360(12) 0.0484(4) Uani d . 1
C C16 0.3152(2) -0.10079(18) 0.26368(11) 0.0407(4) Uani d . 1
H H16A 0.3783 -0.1918 0.2606 0.049 Uiso calc R 1
H H16B 0.2161 -0.1260 0.2942 0.049 Uiso calc R 1
C C17 0.30017(18) 0.13009(18) 0.31895(11) 0.0363(4) Uani d . 1
C C18 0.1461(2) 0.33730(19) 0.22831(12) 0.0427(4) Uani d . 1
H H18 0.1476 0.3909 0.2726 0.051 Uiso calc R 1
C C19 0.0768(2) 0.3996(2) 0.15207(13) 0.0484(4) Uani d . 1
C C20 0.0703(2) 0.3165(2) 0.08699(13) 0.0558(5) Uani d . 1
H H20 0.0214 0.3583 0.0357 0.067 Uiso calc R 1
C C21 0.1346(2) 0.1749(2) 0.09756(13) 0.0518(5) Uani d . 1
H H21 0.1281 0.1203 0.0540 0.062 Uiso calc R 1
C C22 0.20975(19) 0.11263(19) 0.17369(11) 0.0396(4) Uani d . 1
C C23 0.21491(18) 0.19285(18) 0.23951(11) 0.0369(4) Uani d . 1
C C24 0.0114(3) 0.6291(3) 0.19620(18) 0.0801(7) Uani d . 1
H H24A -0.0518 0.5853 0.2440 0.120 Uiso calc R 1
H H24B -0.0346 0.7258 0.1741 0.120 Uiso calc R 1
H H24C 0.1196 0.6360 0.2143 0.120 Uiso calc R 1
C C25 0.3443(2) -0.2068(2) 0.44581(12) 0.0490(5) Uani d . 1
C C26 0.3616(3) -0.3527(3) 0.43840(17) 0.0727(7) Uani d . 1
H H26 0.4423 -0.3846 0.4034 0.087 Uiso calc R 1
C C27 0.2594(4) -0.4537(3) 0.4829(2) 0.0962(10) Uani d . 1
H H27 0.2717 -0.5523 0.4772 0.115 Uiso calc R 1
C C28 0.1417(4) -0.4081(4) 0.53457(19) 0.0990(11) Uani d . 1
H H28 0.0759 -0.4761 0.5658 0.119 Uiso calc R 1
C C29 0.1200(3) -0.2623(4) 0.54074(17) 0.0932(10) Uani d . 1
H H29 0.0372 -0.2309 0.5747 0.112 Uiso calc R 1
C C30 0.2205(3) -0.1618(3) 0.49687(14) 0.0681(6) Uani d . 1
H H30 0.2051 -0.0629 0.5015 0.082 Uiso calc R 1
C C31 0.8618(2) -0.0306(3) 0.31296(15) 0.0604(6) Uani d . 1
H H31A 0.9278 -0.0529 0.3629 0.091 Uiso calc R 1
H H31B 0.8901 0.0612 0.2795 0.091 Uiso calc R 1
H H31C 0.8787 -0.1075 0.2797 0.091 Uiso calc R 1
N N1 0.69349(16) -0.01929(16) 0.33844(10) 0.0426(4) Uani d . 1
O O1 0.63514(17) -0.15490(15) 0.18358(10) 0.0584(4) Uani d . 1
O O2 0.27733(15) -0.02802(13) 0.17924(8) 0.0454(3) Uani d . 1
O O3 0.28659(16) 0.18571(15) 0.38289(8) 0.0512(3) Uani d . 1
O O4 0.01298(19) 0.54128(16) 0.13208(10) 0.0658(4) Uani d . 1

loop_
_atom_site_aniso_label
_atom_site_aniso_U_11
_atom_site_aniso_U_22
_atom_site_aniso_U_33
_atom_site_aniso_U_12
_atom_site_aniso_U_13
_atom_site_aniso_U_23
C1 0.0284(7) 0.0367(9) 0.0444(9) -0.0016(6) 0.0011(6) -0.0117(7)
C2 0.0284(7) 0.0340(8) 0.0416(9) -0.0021(6) -0.0004(6) -0.0074(7)
C3 0.0328(8) 0.0427(10) 0.0457(10) -0.0018(7) -0.0032(7) -0.0041(7)
C4 0.0353(9) 0.0444(10) 0.0573(11) 0.0005(7) -0.0079(8) -0.0041(8)
C5 0.0293(8) 0.0431(10) 0.0576(11) -0.0022(7) 0.0030(7) -0.0198(8)
C6 0.0320(8) 0.0520(11) 0.0485(10) -0.0047(7) 0.0056(7) -0.0173(8)
C7 0.0466(11) 0.0790(15) 0.0534(12) -0.0086(10) 0.0081(9) -0.0276(11)
C8 0.0612(13) 0.0972(19) 0.0441(12) -0.0118(12) 0.0066(9) -0.0112(12)
C9 0.0566(13) 0.0773(16) 0.0537(13) -0.0105(11) 0.0020(10) 0.0064(11)
C10 0.0549(12) 0.0399(11) 0.0723(15) -0.0078(8) -0.0025(10) -0.0015(10)
C11 0.0568(12) 0.0395(11) 0.0752(15) -0.0086(8) -0.0005(10) -0.0200(10)
C12 0.0405(9) 0.0460(10) 0.0507(11) -0.0061(7) 0.0012(8) -0.0184(8)
C13 0.0285(8) 0.0377(9) 0.0445(9) -0.0022(6) 0.0004(6) -0.0117(7)
C14 0.0289(8) 0.0445(10) 0.0464(10) -0.0025(6) 0.0010(7) -0.0113(8)
C15 0.0395(9) 0.0508(11) 0.0526(11) -0.0061(8) -0.0004(8) -0.0019(9)
C16 0.0323(8) 0.0385(9) 0.0519(10) -0.0024(6) -0.0034(7) -0.0089(8)
C17 0.0272(7) 0.0407(9) 0.0418(9) -0.0019(6) 0.0031(6) -0.0095(7)
C18 0.0348(9) 0.0434(10) 0.0498(10) 0.0026(7) 0.0026(7) -0.0102(8)
C19 0.0381(9) 0.0463(11) 0.0575(12) 0.0059(7) 0.0003(8) -0.0032(9)
C20 0.0514(11) 0.0614(13) 0.0509(11) 0.0085(9) -0.0113(9) -0.0028(10)
C21 0.0497(11) 0.0592(12) 0.0479(11) 0.0053(9) -0.0107(8) -0.0147(9)
C22 0.0301(8) 0.0424(10) 0.0469(10) 0.0002(7) -0.0018(7) -0.0096(8)
C23 0.0263(7) 0.0419(9) 0.0425(9) 0.0008(6) 0.0009(6) -0.0083(7)
C24 0.0880(18) 0.0550(14) 0.0968(19) 0.0202(12) -0.0077(14) -0.0201(13)
C25 0.0379(9) 0.0572(12) 0.0482(11) -0.0075(8) -0.0071(8) 0.0040(9)
C26 0.0552(13) 0.0555(14) 0.1002(19) -0.0099(10) 0.0027(12) 0.0087(12)
C27 0.0789(19) 0.0747(18) 0.123(3) -0.0311(14) -0.0210(18) 0.0269(17)
C28 0.079(2) 0.135(3) 0.0760(18) -0.064(2) -0.0102(15) 0.0235(18)
C29 0.0667(16) 0.154(3) 0.0644(16) -0.0524(18) 0.0146(12) -0.0203(17)
C30 0.0509(12) 0.0996(18) 0.0568(13) -0.0224(11) 0.0060(10) -0.0164(12)
C31 0.0271(9) 0.0734(14) 0.0803(15) -0.0004(8) -0.0001(9) -0.0134(11)
N1 0.0266(7) 0.0465(9) 0.0537(9) -0.0015(6) -0.0034(6) -0.0054(7)
O1 0.0538(8) 0.0449(8) 0.0815(10) 0.0008(6) 0.0071(7) -0.0273(7)
O2 0.0452(7) 0.0445(7) 0.0488(7) 0.0040(5) -0.0088(5) -0.0155(6)
O3 0.0511(8) 0.0594(8) 0.0442(7) 0.0100(6) 0.0001(6) -0.0173(6)
O4 0.0684(10) 0.0510(9) 0.0729(10) 0.0179(7) -0.0084(7) -0.0033(7)

loop_
_atom_type_symbol
_atom_type_description
_atom_type_scat_dispersion_real
_atom_type_scat_dispersion_imag
_atom_type_scat_source
C C 0.0033 0.0016 'International Tables Vol C Tables 4.2.6.8 and 6.1.1.4'
H H 0.0000 0.0000 'International Tables Vol C Tables 4.2.6.8 and 6.1.1.4'
N N 0.0061 0.0033 'International Tables Vol C Tables 4.2.6.8 and 6.1.1.4'
O O 0.0106 0.0060 'International Tables Vol C Tables 4.2.6.8 and 6.1.1.4'

loop_
_geom_angle_atom_site_label_1
_geom_angle_atom_site_label_2
_geom_angle_atom_site_label_3
_geom_angle
N1 C1 C13 111.49(13)
N1 C1 C5 113.14(13)
C13 C1 C5 101.98(13)
N1 C1 C2 102.92(13)
C13 C1 C2 116.02(13)
C5 C1 C2 111.71(12)
C17 C2 C16 105.91(13)
C17 C2 C3 112.42(13)
C16 C2 C3 111.65(13)
C17 C2 C1 109.67(13)
C16 C2 C1 114.13(13)
C3 C2 C1 103.22(12)
C25 C3 C4 116.79(15)
C25 C3 C2 117.08(14)
C4 C3 C2 103.40(13)
C25 C3 H3 106.2
C4 C3 H3 106.2
C2 C3 H3 106.2
N1 C4 C3 100.96(13)
N1 C4 H4A 111.6
C3 C4 H4A 111.6
N1 C4 H4B 111.6
C3 C4 H4B 111.6
H4A C4 H4B 109.4
O1 C5 C6 127.80(17)
O1 C5 C1 124.22(17)
C6 C5 C1 107.73(14)
C7 C6 C14 119.71(18)
C7 C6 C5 132.76(17)
C14 C6 C5 107.47(15)
C6 C7 C8 118.2(2)
C6 C7 H7 120.9
C8 C7 H7 120.9
C9 C8 C7 122.2(2)
C9 C8 H8 118.9
C7 C8 H8 118.9
C8 C9 C15 121.0(2)
C8 C9 H9 119.5
C15 C9 H9 119.5
C11 C10 C15 120.14(18)
C11 C10 H10 119.9
C15 C10 H10 119.9
C10 C11 C12 122.58(18)
C10 C11 H11 118.7
C12 C11 H11 118.7
C13 C12 C11 118.85(18)
C13 C12 H12 120.6
C11 C12 H12 120.6
C12 C13 C14 118.45(16)
C12 C13 C1 132.26(16)
C14 C13 C1 109.23(14)
C15 C14 C6 123.07(17)
C15 C14 C13 123.62(16)
C6 C14 C13 113.28(16)
C14 C15 C10 116.31(17)
C14 C15 C9 115.80(19)
C10 C15 C9 127.87(19)
O2 C16 C2 113.12(14)
O2 C16 H16A 109.0
C2 C16 H16A 109.0
O2 C16 H16B 109.0
C2 C16 H16B 109.0
H16A C16 H16B 107.8
O3 C17 C23 122.31(15)
O3 C17 C2 123.07(15)
C23 C17 C2 114.61(14)
C19 C18 C23 120.01(17)
C19 C18 H18 120.0
C23 C18 H18 120.0
O4 C19 C18 125.42(18)
O4 C19 C20 115.01(17)
C18 C19 C20 119.56(17)
C21 C20 C19 121.00(18)
C21 C20 H20 119.5
C19 C20 H20 119.5
C20 C21 C22 119.74(18)
C20 C21 H21 120.1
C22 C21 H21 120.1
O2 C22 C23 123.02(15)
O2 C22 C21 117.01(16)
C23 C22 C21 119.97(16)
C22 C23 C18 119.67(15)
C22 C23 C17 120.31(15)
C18 C23 C17 119.93(15)
O4 C24 H24A 109.5
O4 C24 H24B 109.5
H24A C24 H24B 109.5
O4 C24 H24C 109.5
H24A C24 H24C 109.5
H24B C24 H24C 109.5
C26 C25 C30 118.4(2)
C26 C25 C3 123.00(19)
C30 C25 C3 118.56(19)
C25 C26 C27 120.6(3)
C25 C26 H26 119.7
C27 C26 H26 119.7
C28 C27 C26 120.0(3)
C28 C27 H27 120.0
C26 C27 H27 120.0
C27 C28 C29 120.0(2)
C27 C28 H28 120.0
C29 C28 H28 120.0
C28 C29 C30 120.3(3)
C28 C29 H29 119.9
C30 C29 H29 119.9
C29 C30 C25 120.6(3)
C29 C30 H30 119.7
C25 C30 H30 119.7
N1 C31 H31A 109.5
N1 C31 H31B 109.5
H31A C31 H31B 109.5
N1 C31 H31C 109.5
H31A C31 H31C 109.5
H31B C31 H31C 109.5
C4 N1 C31 116.72(15)
C4 N1 C1 108.78(13)
C31 N1 C1 116.55(15)
C22 O2 C16 114.83(13)
C19 O4 C24 117.59(17)

loop_
_geom_bond_atom_site_label_1
_geom_bond_atom_site_label_2
_geom_bond_distance
C1 N1 1.461(2)
C1 C13 1.511(2)
C1 C5 1.579(2)
C1 C2 1.604(2)
C2 C17 1.527(2)
C2 C16 1.530(2)
C2 C3 1.547(2)
C3 C25 1.517(2)
C3 C4 1.522(2)
C3 H3 0.9800
C4 N1 1.440(2)
C4 H4A 0.9700
C4 H4B 0.9700
C5 O1 1.212(2)
C5 C6 1.467(3)
C6 C7 1.375(3)
C6 C14 1.403(2)
C7 C8 1.400(3)
C7 H7 0.9300
C8 C9 1.372(3)
C8 H8 0.9300
C9 C15 1.415(3)
C9 H9 0.9300
C10 C11 1.362(3)
C10 C15 1.412(3)
C10 H10 0.9300
C11 C12 1.410(3)
C11 H11 0.9300
C12 C13 1.366(2)
C12 H12 0.9300
C13 C14 1.405(2)
C14 C15 1.398(3)
C16 O2 1.426(2)
C16 H16A 0.9700
C16 H16B 0.9700
C17 O3 1.2173(19)
C17 C23 1.472(2)
C18 C19 1.371(3)
C18 C23 1.401(2)
C18 H18 0.9300
C19 O4 1.367(2)
C19 C20 1.396(3)
C20 C21 1.365(3)
C20 H20 0.9300
C21 C22 1.390(2)
C21 H21 0.9300
C22 O2 1.371(2)
C22 C23 1.387(2)
C24 O4 1.409(3)
C24 H24A 0.9600
C24 H24B 0.9600
C24 H24C 0.9600
C25 C26 1.372(3)
C25 C30 1.387(3)
C26 C27 1.394(3)
C26 H26 0.9300
C27 C28 1.359(5)
C27 H27 0.9300
C28 C29 1.368(5)
C28 H28 0.9300
C29 C30 1.378(3)
C29 H29 0.9300
C30 H30 0.9300
C31 N1 1.453(2)
C31 H31A 0.9600
C31 H31B 0.9600
C31 H31C 0.9600

loop_
_geom_torsion_atom_site_label_1
_geom_torsion_atom_site_label_2
_geom_torsion_atom_site_label_3
_geom_torsion_atom_site_label_4
_geom_torsion
N1 C1 C2 C17 118.59(14)
C13 C1 C2 C17 -3.43(19)
C5 C1 C2 C17 -119.72(15)
N1 C1 C2 C16 -122.79(14)
C13 C1 C2 C16 115.19(15)
C5 C1 C2 C16 -1.10(19)
N1 C1 C2 C3 -1.42(15)
C13 C1 C2 C3 -123.44(15)
C5 C1 C2 C3 120.27(14)
C17 C2 C3 C25 87.35(18)
C16 C2 C3 C25 -31.5(2)
C1 C2 C3 C25 -154.56(15)
C17 C2 C3 C4 -142.70(14)
C16 C2 C3 C4 98.42(15)
C1 C2 C3 C4 -24.60(16)
C25 C3 C4 N1 172.33(15)
C2 C3 C4 N1 42.21(17)
N1 C1 C5 O1 49.1(2)
C13 C1 C5 O1 168.97(16)
C2 C1 C5 O1 -66.5(2)
N1 C1 C5 C6 -125.49(15)
C13 C1 C5 C6 -5.63(16)
C2 C1 C5 C6 118.92(14)
O1 C5 C6 C7 7.5(3)
C1 C5 C6 C7 -178.13(18)
O1 C5 C6 C14 -169.53(17)
C1 C5 C6 C14 4.81(17)
C14 C6 C7 C8 -0.1(3)
C5 C6 C7 C8 -176.89(19)
C6 C7 C8 C9 1.7(3)
C7 C8 C9 C15 -1.9(3)
C15 C10 C11 C12 -0.9(3)
C10 C11 C12 C13 -1.0(3)
C11 C12 C13 C14 2.6(2)
C11 C12 C13 C1 179.43(16)
N1 C1 C13 C12 -51.5(2)
C5 C1 C13 C12 -172.49(17)
C2 C1 C13 C12 65.9(2)
N1 C1 C13 C14 125.54(14)
C5 C1 C13 C14 4.52(16)
C2 C1 C13 C14 -117.10(15)
C7 C6 C14 C15 -1.3(3)
C5 C6 C14 C15 176.24(15)
C7 C6 C14 C13 -179.48(16)
C5 C6 C14 C13 -1.97(19)
C12 C13 C14 C15 -2.6(2)
C1 C13 C14 C15 179.92(15)
C12 C13 C14 C6 175.61(15)
C1 C13 C14 C6 -1.88(19)
C6 C14 C15 C10 -177.29(16)
C13 C14 C15 C10 0.7(3)
C6 C14 C15 C9 1.1(3)
C13 C14 C15 C9 179.11(16)
C11 C10 C15 C14 1.0(3)
C11 C10 C15 C9 -177.2(2)
C8 C9 C15 C14 0.5(3)
C8 C9 C15 C10 178.6(2)
C17 C2 C16 O2 60.91(17)
C3 C2 C16 O2 -176.41(13)
C1 C2 C16 O2 -59.83(18)
C16 C2 C17 O3 139.69(16)
C3 C2 C17 O3 17.5(2)
C1 C2 C17 O3 -96.72(18)
C16 C2 C17 C23 -41.67(18)
C3 C2 C17 C23 -163.86(13)
C1 C2 C17 C23 81.92(16)
C23 C18 C19 O4 -176.67(17)
C23 C18 C19 C20 2.2(3)
O4 C19 C20 C21 177.81(19)
C18 C19 C20 C21 -1.2(3)
C19 C20 C21 C22 -0.9(3)
C20 C21 C22 O2 -177.58(17)
C20 C21 C22 C23 1.9(3)
O2 C22 C23 C18 178.58(15)
C21 C22 C23 C18 -0.9(2)
O2 C22 C23 C17 2.1(2)
C21 C22 C23 C17 -177.41(16)
C19 C18 C23 C22 -1.2(3)
C19 C18 C23 C17 175.33(15)
O3 C17 C23 C22 -168.08(16)
C2 C17 C23 C22 13.3(2)
O3 C17 C23 C18 15.4(2)
C2 C17 C23 C18 -163.22(14)
C4 C3 C25 C26 -30.5(3)
C2 C3 C25 C26 92.9(2)
C4 C3 C25 C30 147.63(19)
C2 C3 C25 C30 -89.0(2)
C30 C25 C26 C27 -1.6(3)
C3 C25 C26 C27 176.5(2)
C25 C26 C27 C28 -0.3(4)
C26 C27 C28 C29 2.2(4)
C27 C28 C29 C30 -2.1(4)
C28 C29 C30 C25 0.2(4)
C26 C25 C30 C29 1.6(3)
C3 C25 C30 C29 -176.5(2)
C3 C4 N1 C31 179.88(16)
C3 C4 N1 C1 -45.72(17)
C13 C1 N1 C4 154.45(14)
C5 C1 N1 C4 -91.30(16)
C2 C1 N1 C4 29.42(17)
C13 C1 N1 C31 -71.06(19)
C5 C1 N1 C31 43.2(2)
C2 C1 N1 C31 163.90(15)
C23 C22 O2 C16 16.0(2)
C21 C22 O2 C16 -164.50(15)
C2 C16 O2 C22 -49.12(18)
C18 C19 O4 C24 -3.1(3)
C20 C19 O4 C24 178.0(2)
